data_1545928
loop_
_publ_author_name
'Wei, Yi'
'Zhang, Heng-Xia'
'Zeng, Jun-Liang'
'Nie, Jing'
'Ma, Jun-An'

_publ_section_title
;
 Organocatalytic Asymmetric Decarboxylative Amination of \b-Keto Acids:
 Access to Optically Active \a-Amino Ketones and 1,2-Amino Alcohols.
;
_journal_issue 8
_journal_name_full 'Organic letters'
_journal_page_first 2162
_journal_page_last 2165
_journal_paper_doi 10.1021/acs.orglett.7b00797
_journal_volume 19
_journal_year 2017
_chemical_absolute_configuration ad
_chemical_formula_sum 'C10 H14 Cl N O'
_chemical_formula_weight 199.67
_chemical_name_systematic
;
 ?
;
_space_group_crystal_system orthorhombic
_space_group_IT_number 19
_space_group_name_Hall 'P 2ac 2ab'
_space_group_name_H-M_alt 'P 21 21 21'
_symmetry_space_group_name_Hall 'P 2ac 2ab'
_symmetry_space_group_name_H-M 'P 21 21 21'
_atom_sites_solution_hydrogens geom
_audit_creation_method SHELXL-2013
_cell_angle_alpha 90
_cell_angle_beta 90
_cell_angle_gamma 90
_cell_formula_units_Z 4
_cell_length_a 4.7337(2)
_cell_length_b 6.2908(2)
_cell_length_c 33.7597(12)
_cell_measurement_reflns_used 2057
_cell_measurement_temperature 290(2)
_cell_measurement_theta_max 70.8810
_cell_measurement_theta_min 7.1410
_cell_volume 1005.32(6)
_computing_cell_refinement 'CrysAlisPro (Agilent Technologies)'
_computing_data_collection 'CrysAlisPro (Agilent Technologies)'
_computing_data_reduction 'CrysAlisPro (Agilent Technologies)'
_computing_molecular_graphics 'Ortep-3 (L. J. Farrugia, 2001)'
_computing_publication_material SHELXL-2013
_computing_structure_refinement 'SHELXL-2013 (Sheldrick, 2013)'
_computing_structure_solution 'SHELXS-97 (Sheldrick, 1997)'
_diffrn_ambient_temperature 290(2)
_diffrn_detector_area_resol_mean 15.9149
_diffrn_measured_fraction_theta_full 0.994
_diffrn_measured_fraction_theta_max 0.982
_diffrn_measurement_device_type 'Gemini S Ultra, Agilent Technologies'
_diffrn_measurement_method '\w scans'
_diffrn_radiation_type CuK\a
_diffrn_radiation_wavelength 1.54184
_diffrn_reflns_av_R_equivalents 0.0216
_diffrn_reflns_av_unetI/netI 0.0302
_diffrn_reflns_Laue_measured_fraction_full 0.994
_diffrn_reflns_Laue_measured_fraction_max 0.982
_diffrn_reflns_limit_h_max 3
_diffrn_reflns_limit_h_min -5
_diffrn_reflns_limit_k_max 7
_diffrn_reflns_limit_k_min -5
_diffrn_reflns_limit_l_max 27
_diffrn_reflns_limit_l_min -40
_diffrn_reflns_number 3070
_diffrn_reflns_point_group_measured_fraction_full 0.993
_diffrn_reflns_point_group_measured_fraction_max 0.973
_diffrn_reflns_theta_full 67.684
_diffrn_reflns_theta_max 71.056
_diffrn_reflns_theta_min 5.241
_diffrn_source 'Enhance Ultra (Cu) X-ray Source'
_exptl_absorpt_coefficient_mu 3.034
_exptl_absorpt_correction_T_max 1.00000
_exptl_absorpt_correction_T_min 0.69430
_exptl_absorpt_correction_type multi-scan
_exptl_absorpt_process_details
;
CrysAlisPro 1.171.38.46 (Rigaku Oxford Diffraction, 2015)
Empirical absorption correction using spherical harmonics,
 implemented in SCALE3 ABSPACK scaling algorithm.
;
_exptl_crystal_colour colorless
_exptl_crystal_density_diffrn 1.319
_exptl_crystal_description block
_exptl_crystal_F_000 424
_exptl_crystal_size_max 0.250
_exptl_crystal_size_mid 0.250
_exptl_crystal_size_min 0.220
_refine_diff_density_max 0.353
_refine_diff_density_min -0.324
_refine_diff_density_rms 0.052
_refine_ls_abs_structure_details
;
 Flack x determined using 673 quotients [(I+)-(I-)]/[(I+)+(I-)]
 (Parsons and Flack (2004), Acta Cryst. A60, s61).
;
_refine_ls_abs_structure_Flack 0.028(13)
_refine_ls_extinction_method none
_refine_ls_goodness_of_fit_ref 1.083
_refine_ls_hydrogen_treatment constr
_refine_ls_matrix_type full
_refine_ls_number_parameters 120
_refine_ls_number_reflns 1896
_refine_ls_number_restraints 0
_refine_ls_restrained_S_all 1.083
_refine_ls_R_factor_all 0.0491
_refine_ls_R_factor_gt 0.0476
_refine_ls_shift/su_max 0.000
_refine_ls_shift/su_mean 0.000
_refine_ls_structure_factor_coef Fsqd
_refine_ls_weighting_details 'w=1/[\s^2^(Fo^2^)+(0.0127P)^2^+1.4653P] where P=(Fo^2^+2Fc^2^)/3'
_refine_ls_weighting_scheme calc
_refine_ls_wR_factor_gt 0.1128
_refine_ls_wR_factor_ref 0.1134
_reflns_Friedel_coverage 0.614
_reflns_Friedel_fraction_full 0.993
_reflns_Friedel_fraction_max 0.959
_reflns_number_gt 1831
_reflns_number_total 1896
_reflns_threshold_expression 'I > 2\s(I)'
_cod_data_source_file ol7b00797_si_002.cif
_cod_data_source_block shelxl
_cod_database_code 1545928
_shelx_space_group_comment
;
The symmetry employed for this shelxl refinement is uniquely defined
by the following loop, which should always be used as a source of
symmetry information in preference to the above space-group names.
They are only intended as comments.
;
_shelx_estimated_absorpt_t_min 0.518
_shelx_estimated_absorpt_t_max 0.555
_shelxl_version_number 2013-4

loop_
_space_group_symop_operation_xyz
'x, y, z'
'-x+1/2, -y, z+1/2'
'-x, y+1/2, -z+1/2'
'x+1/2, -y+1/2, -z'

loop_
_atom_site_label
_atom_site_type_symbol
_atom_site_fract_x
_atom_site_fract_y
_atom_site_fract_z
_atom_site_U_iso_or_equiv
_atom_site_adp_type
_atom_site_occupancy
_atom_site_site_symmetry_order
_atom_site_calc_flag
_atom_site_refinement_flags_posn
_atom_site_refinement_flags_adp
Cl1 Cl 0.2695(3) 0.03528(16) 0.27143(3) 0.0496(3) Uani 1 1 d . .
O1 O 0.6884(7) 0.2863(5) 0.32600(10) 0.0491(9) Uani 1 1 d . .
H1 H 0.6265 0.1891 0.3123 0.074 Uiso 1 1 calc R U
N1 N 0.2316(10) 0.5491(6) 0.29292(11) 0.0491(9) Uani 1 1 d . .
H1A H 0.3526 0.4834 0.2769 0.059 Uiso 1 1 calc R U
H1B H 0.1835 0.6738 0.2825 0.059 Uiso 1 1 calc R U
H1C H 0.0779 0.4693 0.2959 0.059 Uiso 1 1 calc R U
C2 C 0.3679(9) 0.5840(7) 0.33246(13) 0.0388(10) Uani 1 1 d . .
H2 H 0.5328 0.6762 0.3288 0.047 Uiso 1 1 calc R U
C6 C 0.5676(10) 0.3982(8) 0.39177(14) 0.0416(11) Uani 1 1 d . .
C1 C 0.4666(10) 0.3733(8) 0.34914(14) 0.0396(10) Uani 1 1 d . .
H1D H 0.3072 0.2739 0.3488 0.048 Uiso 1 1 calc R U
C5 C 0.4892(11) 0.5698(9) 0.41481(15) 0.0526(13) Uani 1 1 d . .
C3 C 0.1630(10) 0.6934(8) 0.36007(15) 0.0505(13) Uani 1 1 d . .
H3A H 0.0015 0.6017 0.3647 0.061 Uiso 1 1 calc R U
H3B H 0.0955 0.8235 0.3479 0.061 Uiso 1 1 calc R U
C7 C 0.7472(13) 0.2439(8) 0.40709(15) 0.0566(13) Uani 1 1 d . .
H7 H 0.7982 0.1286 0.3914 0.068 Uiso 1 1 calc R U
C4 C 0.3042(14) 0.7447(9) 0.39916(17) 0.0659(16) Uani 1 1 d . .
H4A H 0.4178 0.8719 0.3959 0.079 Uiso 1 1 calc R U
H4B H 0.1593 0.7757 0.4186 0.079 Uiso 1 1 calc R U
C10 C 0.5962(14) 0.5824(12) 0.45354(17) 0.0717(19) Uani 1 1 d . .
H10 H 0.5470 0.6970 0.4695 0.086 Uiso 1 1 calc R U
C8 C 0.8511(14) 0.2590(12) 0.44522(18) 0.0729(19) Uani 1 1 d . .
H8 H 0.9727 0.1558 0.4551 0.087 Uiso 1 1 calc R U
C9 C 0.7727(16) 0.4277(12) 0.46817(16) 0.0783(19) Uani 1 1 d . .
H9 H 0.8395 0.4380 0.4940 0.094 Uiso 1 1 calc R U

loop_
_atom_site_aniso_label
_atom_site_aniso_U_11
_atom_site_aniso_U_22
_atom_site_aniso_U_33
_atom_site_aniso_U_23
_atom_site_aniso_U_13
_atom_site_aniso_U_12
Cl1 0.0564(7) 0.0350(5) 0.0572(6) -0.0039(5) -0.0080(6) -0.0026(6)
O1 0.049(2) 0.0461(18) 0.0526(19) -0.0114(14) -0.0080(16) 0.0106(17)
N1 0.050(2) 0.0422(19) 0.055(2) 0.0000(17) -0.011(2) 0.005(2)
C2 0.032(2) 0.035(2) 0.049(3) -0.0028(19) -0.0005(19) -0.0035(18)
C6 0.039(3) 0.041(2) 0.044(2) 0.004(2) 0.001(2) -0.013(2)
C1 0.033(2) 0.033(2) 0.053(3) -0.003(2) -0.003(2) 0.000(2)
C5 0.050(3) 0.059(3) 0.049(3) -0.005(2) 0.007(2) -0.012(3)
C3 0.040(3) 0.044(3) 0.067(3) 0.001(2) 0.011(2) 0.004(2)
C7 0.058(3) 0.059(3) 0.053(3) 0.007(2) -0.004(3) -0.001(3)
C4 0.073(4) 0.060(3) 0.065(3) -0.018(3) 0.014(3) -0.001(3)
C10 0.077(4) 0.090(5) 0.048(3) -0.016(3) 0.011(3) -0.017(4)
C8 0.075(4) 0.088(5) 0.056(3) 0.017(3) -0.012(3) -0.006(4)
C9 0.076(4) 0.114(6) 0.044(3) 0.007(3) -0.006(3) -0.013(5)

loop_
_atom_type_symbol
_atom_type_description
_atom_type_scat_dispersion_real
_atom_type_scat_dispersion_imag
_atom_type_scat_source
C C 0.0181 0.0091 'International Tables Vol C Tables 4.2.6.8 and 6.1.1.4'
H H 0.0000 0.0000 'International Tables Vol C Tables 4.2.6.8 and 6.1.1.4'
Cl Cl 0.3639 0.7018 'International Tables Vol C Tables 4.2.6.8 and 6.1.1.4'
O O 0.0492 0.0322 'International Tables Vol C Tables 4.2.6.8 and 6.1.1.4'
N N 0.0311 0.0180 'International Tables Vol C Tables 4.2.6.8 and 6.1.1.4'

loop_
_geom_angle_atom_site_label_1
_geom_angle_atom_site_label_2
_geom_angle_atom_site_label_3
_geom_angle
C1 O1 H1 109.5
C2 N1 H1A 109.5
C2 N1 H1B 109.5
H1A N1 H1B 109.5
C2 N1 H1C 109.5
H1A N1 H1C 109.5
H1B N1 H1C 109.5
N1 C2 C3 109.9(4)
N1 C2 C1 109.6(4)
C3 C2 C1 111.5(4)
N1 C2 H2 108.6
C3 C2 H2 108.6
C1 C2 H2 108.6
C5 C6 C7 120.0(5)
C5 C6 C1 121.8(5)
C7 C6 C1 118.1(4)
O1 C1 C2 111.2(4)
O1 C1 C6 109.1(4)
C2 C1 C6 111.0(4)
O1 C1 H1D 108.5
C2 C1 H1D 108.5
C6 C1 H1D 108.5
C6 C5 C10 118.1(6)
C6 C5 C4 122.1(5)
C10 C5 C4 119.8(6)
C2 C3 C4 110.6(4)
C2 C3 H3A 109.5
C4 C3 H3A 109.5
C2 C3 H3B 109.5
C4 C3 H3B 109.5
H3A C3 H3B 108.1
C8 C7 C6 121.1(5)
C8 C7 H7 119.4
C6 C7 H7 119.4
C5 C4 C3 114.1(4)
C5 C4 H4A 108.7
C3 C4 H4A 108.7
C5 C4 H4B 108.7
C3 C4 H4B 108.7
H4A C4 H4B 107.6
C9 C10 C5 120.9(6)
C9 C10 H10 119.5
C5 C10 H10 119.5
C9 C8 C7 119.0(6)
C9 C8 H8 120.5
C7 C8 H8 120.5
C8 C9 C10 120.8(6)
C8 C9 H9 119.6
C10 C9 H9 119.6

loop_
_geom_bond_atom_site_label_1
_geom_bond_atom_site_label_2
_geom_bond_distance
O1 C1 1.419(5)
O1 H1 0.8200
N1 C2 1.499(6)
N1 H1A 0.8900
N1 H1B 0.8900
N1 H1C 0.8900
C2 C3 1.511(6)
C2 C1 1.514(6)
C2 H2 0.9800
C6 C5 1.382(7)
C6 C7 1.390(7)
C6 C1 1.525(6)
C1 H1D 0.9800
C5 C10 1.404(8)
C5 C4 1.502(8)
C3 C4 1.514(7)
C3 H3A 0.9700
C3 H3B 0.9700
C7 C8 1.381(7)
C7 H7 0.9300
C4 H4A 0.9700
C4 H4B 0.9700
C10 C9 1.374(9)
C10 H10 0.9300
C8 C9 1.365(9)
C8 H8 0.9300
C9 H9 0.9300

loop_
_geom_hbond_atom_site_label_D
_geom_hbond_atom_site_label_H
_geom_hbond_atom_site_label_A
_geom_hbond_distance_DH
_geom_hbond_distance_HA
_geom_hbond_distance_DA
_geom_hbond_angle_DHA
_geom_hbond_site_symmetry_A
O1 H1 Cl1 0.82 2.39 3.134(3) 151.7 .
N1 H1A Cl1 0.89 2.85 3.318(4) 114.2 .
N1 H1A Cl1 0.89 2.44 3.210(5) 144.6 3_655
N1 H1B Cl1 0.89 2.34 3.149(4) 151.1 1_565
N1 H1C O1 0.89 2.40 3.255(6) 161.3 1_455

loop_
_geom_torsion_atom_site_label_1
_geom_torsion_atom_site_label_2
_geom_torsion_atom_site_label_3
_geom_torsion_atom_site_label_4
_geom_torsion
N1 C2 C1 O1 66.5(5)
C3 C2 C1 O1 -171.6(4)
N1 C2 C1 C6 -171.8(4)
C3 C2 C1 C6 -49.9(5)
C5 C6 C1 O1 142.6(4)
C7 C6 C1 O1 -36.3(6)
C5 C6 C1 C2 19.8(6)
C7 C6 C1 C2 -159.2(4)
C7 C6 C5 C10 0.1(8)
C1 C6 C5 C10 -178.8(5)
C7 C6 C5 C4 177.7(5)
C1 C6 C5 C4 -1.2(7)
N1 C2 C3 C4 -175.8(4)
C1 C2 C3 C4 62.5(5)
C5 C6 C7 C8 -0.3(8)
C1 C6 C7 C8 178.7(5)
C6 C5 C4 C3 12.5(8)
C10 C5 C4 C3 -169.8(5)
C2 C3 C4 C5 -42.2(7)
C6 C5 C10 C9 -0.3(9)
C4 C5 C10 C9 -178.0(6)
C6 C7 C8 C9 0.7(10)
C7 C8 C9 C10 -0.9(10)
C5 C10 C9 C8 0.8(10)
